data_4508106
loop_
_publ_author_name
'Mazaj, Matja\<z'
'Birsa \<Celi\<c, Tadeja'
'Mali, Gregor'
'Rangus, Mojca'
'Kau\<ci\<c, Ven\<ceslav'
'Zabukovec Logar, Nata\<sa'

_publ_section_title
;
 Control of the Crystallization Process and Structure Dimensionality of
 Mg--Benzene--1,3,5-Tricarboxylates by Tuning Solvent Composition
;
_journal_issue 8
_journal_name_full 'Crystal Growth &amp; Design'
_journal_page_first 3825
_journal_paper_doi 10.1021/cg400929z
_journal_volume 13
_journal_year 2013
_chemical_formula_sum 'C18 H18 Mg O16'
_chemical_formula_weight 514.64
_chemical_name_systematic
; 
 ? 
;
_space_group_IT_number 14
_symmetry_space_group_name_Hall '-P 2ybc'
_symmetry_space_group_name_H-M 'P 1 21/c 1'
_atom_sites_solution_hydrogens geom
_atom_sites_solution_primary direct
_atom_sites_solution_secondary difmap
_audit_creation_method SHELXL-97
_cell_angle_alpha 90.00
_cell_angle_beta 97.17(5)
_cell_angle_gamma 90.00
_cell_formula_units_Z 2
_cell_length_a 5.12860(10)
_cell_length_b 12.9832(4)
_cell_length_c 15.1717(4)
_cell_measurement_temperature 293(2)
_cell_volume 1002.32(12)
_computing_structure_refinement 'SHELXL-97 (Sheldrick, 1997)'
_computing_structure_solution 'SHELXS-97 (Sheldrick, 1990)'
_diffrn_ambient_temperature 293(2)
_diffrn_measured_fraction_theta_full 0.999
_diffrn_measured_fraction_theta_max 0.999
_diffrn_radiation_monochromator graphite
_diffrn_radiation_source 'fine-focus sealed tube'
_diffrn_radiation_type MoK\a
_diffrn_radiation_wavelength 0.71073
_diffrn_reflns_av_R_equivalents 0.0207
_diffrn_reflns_av_sigmaI/netI 0.0293
_diffrn_reflns_limit_h_max 6
_diffrn_reflns_limit_h_min -6
_diffrn_reflns_limit_k_max 16
_diffrn_reflns_limit_k_min -16
_diffrn_reflns_limit_l_max 19
_diffrn_reflns_limit_l_min -19
_diffrn_reflns_number 4466
_diffrn_reflns_theta_full 27.47
_diffrn_reflns_theta_max 27.47
_diffrn_reflns_theta_min 2.07
_exptl_absorpt_coefficient_mu 0.18
_exptl_absorpt_correction_T_max 0.9787
_exptl_absorpt_correction_T_min 0.8842
_exptl_absorpt_correction_type psi-scan
_exptl_crystal_density_diffrn 1.705
_exptl_crystal_density_method 'not measured'
_exptl_crystal_F_000 1064
_exptl_crystal_size_max 0.35
_exptl_crystal_size_mid 0.06
_exptl_crystal_size_min 0.06
_refine_diff_density_max 0.342
_refine_diff_density_min -0.406
_refine_diff_density_rms 0.111
_refine_ls_extinction_method none
_refine_ls_goodness_of_fit_ref 1.152
_refine_ls_hydrogen_treatment mixed
_refine_ls_matrix_type full
_refine_ls_number_parameters 196
_refine_ls_number_reflns 2296
_refine_ls_number_restraints 0
_refine_ls_restrained_S_all 1.152
_refine_ls_R_factor_all 0.0569
_refine_ls_R_factor_gt 0.0381
_refine_ls_shift/su_max 0.000
_refine_ls_shift/su_mean 0.000
_refine_ls_structure_factor_coef Fsqd
_refine_ls_weighting_details 'calc w=1/[\s^2^(Fo^2^)+(0.0956P)^2^+0.0814P] where P=(Fo^2^+2Fc^2^)/3'
_refine_ls_weighting_scheme calc
_refine_ls_wR_factor_gt 0.1086
_refine_ls_wR_factor_ref 0.1485
_reflns_number_gt 1821
_reflns_number_total 2296
_reflns_threshold_expression >2sigma(I)
_cod_data_source_file cg400929z_si_005.cif
_cod_data_source_block shelxl
_cod_original_cell_volume 1002.31(5)
_cod_original_sg_symbol_H-M 'p 1 21/c 1'
_cod_original_formula_sum 'C18 H18 Mg1 O16'
_cod_database_code 4508106

loop_
_symmetry_equiv_pos_as_xyz
'x, y, z'
'-x, y+1/2, -z+1/2'
'-x, -y, -z'
'x, -y-1/2, z-1/2'

loop_
_atom_site_label
_atom_site_type_symbol
_atom_site_fract_x
_atom_site_fract_y
_atom_site_fract_z
_atom_site_U_iso_or_equiv
_atom_site_adp_type
_atom_site_occupancy
_atom_site_symmetry_multiplicity
_atom_site_calc_flag
_atom_site_refinement_flags
Mg1 Mg 0.5000 0.0000 0.0000 0.0192(3) Uani 1 2 d S
O1 O 0.0240(3) 0.23519(11) -0.01475(10) 0.0307(4) Uani 1 1 d .
O2 O 0.2838(2) 0.11633(10) 0.05450(9) 0.0247(3) Uani 1 1 d .
O3 O 0.1638(3) 0.58888(13) 0.06963(13) 0.0479(6) Uani 1 1 d .
O4 O 0.5229(3) 0.65304(11) 0.14579(11) 0.0376(4) Uani 1 1 d .
O5 O 1.0441(3) 0.20532(12) 0.25369(11) 0.0384(4) Uani 1 1 d .
O6 O 1.1614(3) 0.36655(11) 0.29016(10) 0.0306(4) Uani 1 1 d .
O7 O 0.8204(3) 0.02839(11) 0.09376(10) 0.0253(3) Uani 1 1 d .
O8 O 0.3622(3) -0.10488(11) 0.08548(9) 0.0280(3) Uani 1 1 d .
C1 C 0.3901(3) 0.29106(14) 0.08696(12) 0.0199(4) Uani 1 1 d .
C2 C 0.3238(3) 0.39447(15) 0.07894(12) 0.0222(4) Uani 1 1 d .
C3 C 0.4769(3) 0.46972(15) 0.12597(12) 0.0225(4) Uani 1 1 d .
C4 C 0.7029(3) 0.44149(15) 0.18185(12) 0.0228(4) Uani 1 1 d .
C5 C 0.7686(3) 0.33718(14) 0.19060(12) 0.0211(4) Uani 1 1 d .
C6 C 0.6131(3) 0.26262(15) 0.14401(12) 0.0213(4) Uani 1 1 d .
C7 C 0.2219(3) 0.20906(14) 0.03819(12) 0.0196(4) Uani 1 1 d .
C8 C 0.3952(4) 0.57966(15) 0.11570(13) 0.0252(4) Uani 1 1 d .
C9 C 1.0094(3) 0.30579(15) 0.25026(12) 0.0225(4) Uani 1 1 d .
H2 H 0.172(4) 0.4182(19) 0.0394(14) 0.026(5) Uiso 1 1 d .
H3 H 0.121(6) 0.641(3) 0.061(2) 0.050(9) Uiso 1 1 d .
H4 H 0.812(5) 0.4947(18) 0.2149(16) 0.031(6) Uiso 1 1 d .
H5 H 1.205(7) 0.186(3) 0.294(2) 0.074(10) Uiso 1 1 d .
H6 H 0.663(4) 0.191(2) 0.1522(15) 0.030(6) Uiso 1 1 d .
H7A H 0.869(6) -0.017(3) 0.141(2) 0.061(9) Uiso 1 1 d .
H7B H 0.983(6) 0.053(3) 0.0848(19) 0.057(8) Uiso 1 1 d .
H8A H 0.226(7) -0.158(3) 0.065(2) 0.069(10) Uiso 1 1 d .
H8B H 0.480(7) -0.142(3) 0.127(2) 0.063(9) Uiso 1 1 d .

loop_
_atom_site_aniso_label
_atom_site_aniso_U_11
_atom_site_aniso_U_22
_atom_site_aniso_U_33
_atom_site_aniso_U_23
_atom_site_aniso_U_13
_atom_site_aniso_U_12
Mg1 0.0160(4) 0.0138(5) 0.0265(5) 0.0009(3) -0.0025(3) 0.0001(3)
O1 0.0258(7) 0.0175(7) 0.0437(9) -0.0015(6) -0.0158(6) 0.0005(5)
O2 0.0212(6) 0.0138(7) 0.0381(8) -0.0017(5) -0.0007(5) 0.0017(5)
O3 0.0391(10) 0.0142(8) 0.0791(13) -0.0029(8) -0.0376(9) 0.0036(7)
O4 0.0311(8) 0.0188(8) 0.0566(10) -0.0053(7) -0.0192(7) -0.0018(6)
O5 0.0326(8) 0.0208(8) 0.0551(10) 0.0001(7) -0.0213(7) 0.0047(6)
O6 0.0260(7) 0.0272(8) 0.0349(8) -0.0083(6) -0.0105(6) 0.0031(6)
O7 0.0194(7) 0.0222(7) 0.0322(8) 0.0034(6) -0.0049(5) -0.0019(5)
O8 0.0254(7) 0.0221(7) 0.0345(8) 0.0067(6) -0.0039(6) -0.0050(6)
C1 0.0179(8) 0.0160(9) 0.0245(9) -0.0016(7) -0.0021(7) 0.0002(7)
C2 0.0199(8) 0.0176(9) 0.0271(10) 0.0001(7) -0.0057(7) -0.0009(7)
C3 0.0202(9) 0.0169(9) 0.0282(10) -0.0007(7) -0.0049(7) 0.0002(7)
C4 0.0196(9) 0.0185(9) 0.0281(10) -0.0018(7) -0.0057(7) 0.0005(7)
C5 0.0183(8) 0.0185(9) 0.0252(9) -0.0007(7) -0.0022(7) 0.0019(7)
C6 0.0189(9) 0.0174(9) 0.0265(10) -0.0008(7) -0.0012(7) 0.0023(7)
C7 0.0163(8) 0.0167(9) 0.0251(9) -0.0015(7) -0.0004(6) 0.0010(7)
C8 0.0218(9) 0.0171(9) 0.0334(10) -0.0018(8) -0.0096(7) -0.0015(7)
C9 0.0202(8) 0.0205(10) 0.0254(9) -0.0022(7) -0.0022(7) 0.0027(7)

loop_
_atom_type_symbol
_atom_type_description
_atom_type_scat_dispersion_real
_atom_type_scat_dispersion_imag
_atom_type_scat_source
C C 0.0033 0.0016 'International Tables Vol C Tables 4.2.6.8 and 6.1.1.4'
Mg Mg 0.0486 0.0363 'International Tables Vol C Tables 4.2.6.8 and 6.1.1.4'
O O 0.0106 0.0060 'International Tables Vol C Tables 4.2.6.8 and 6.1.1.4'
H H 0.0000 0.0000 'International Tables Vol C Tables 4.2.6.8 and 6.1.1.4'

loop_
_geom_angle_atom_site_label_1
_geom_angle_atom_site_label_2
_geom_angle_atom_site_label_3
_geom_angle
_geom_angle_site_symmetry_1
_geom_angle_site_symmetry_3
O8 Mg1 O8 180.00(6) 3_655 .
O8 Mg1 O7 89.45(6) 3_655 3_655
O8 Mg1 O7 90.55(6) . 3_655
O8 Mg1 O7 90.55(6) 3_655 .
O8 Mg1 O7 89.45(6) . .
O7 Mg1 O7 180.0 3_655 .
O8 Mg1 O2 89.31(6) 3_655 3_655
O8 Mg1 O2 90.69(6) . 3_655
O7 Mg1 O2 90.82(5) 3_655 3_655
O7 Mg1 O2 89.18(5) . 3_655
O8 Mg1 O2 90.69(6) 3_655 .
O8 Mg1 O2 89.31(6) . .
O7 Mg1 O2 89.18(5) 3_655 .
O7 Mg1 O2 90.82(5) . .
O2 Mg1 O2 180.0 3_655 .
C7 O2 Mg1 137.75(12) . .
C2 C1 C6 118.92(16) . .
C2 C1 C7 121.51(15) . .
C6 C1 C7 119.54(16) . .
C1 C2 C3 121.20(16) . .
C2 C3 C4 119.92(18) . .
C2 C3 C8 119.03(16) . .
C4 C3 C8 121.06(17) . .
C3 C4 C5 118.93(17) . .
C6 C5 C4 120.68(16) . .
C6 C5 C9 119.78(17) . .
C4 C5 C9 119.54(16) . .
C5 C6 C1 120.34(18) . .
O1 C7 O2 123.03(16) . .
O1 C7 C1 119.32(16) . .
O2 C7 C1 117.63(15) . .
O4 C8 O3 122.79(18) . .
O4 C8 C3 125.58(17) . .
O3 C8 C3 111.63(16) . .
O6 C9 O5 123.21(17) . .
O6 C9 C5 123.71(18) . .
O5 C9 C5 113.07(16) . .

loop_
_geom_bond_atom_site_label_1
_geom_bond_atom_site_label_2
_geom_bond_distance
_geom_bond_site_symmetry_2
Mg1 O8 2.0650(14) 3_655
Mg1 O8 2.0651(14) .
Mg1 O7 2.0678(16) 3_655
Mg1 O7 2.0678(16) .
Mg1 O2 2.1032(13) 3_655
Mg1 O2 2.1032(13) .
O1 C7 1.260(2) .
O2 C7 1.262(2) .
O3 C8 1.306(2) .
O4 C8 1.212(2) .
O5 C9 1.317(2) .
O6 C9 1.216(2) .
C1 C2 1.387(3) .
C1 C6 1.395(3) .
C1 C7 1.505(2) .
C2 C3 1.393(3) .
C3 C4 1.397(3) .
C3 C8 1.490(3) .
C4 C5 1.398(3) .
C5 C6 1.390(3) .
C5 C9 1.494(3) .
